data_2202776
loop_
_publ_author_name
'Sakai, Ken'
'Ishigami, Eri'
'Yokokawa, Kazuo'
'Kajiwara, Takashi'
'Ito, Tasuku'

_publ_section_title
;
 Di-\m-pivalato-bis[<i>cis</i>-diammineplatinum(II)] sulfate
 monohydrate
;
_journal_issue 7
_journal_name_full 'Acta Crystallographica Section E'
_journal_page_first m443
_journal_page_last m445
_journal_paper_doi 10.1107/S1600536803012224
_journal_volume 59
_journal_year 2003
_chemical_formula_moiety 'C10 H30 N4 O4 Pt2 2+, O4 S 2-, H2 O'
_chemical_formula_sum 'C10 H32 N4 O9 Pt2 S'
_chemical_formula_weight 774.64
_chemical_name_systematic
;
cis-Diammine(L-pyrolglutamato)platinum(II)
;
_space_group_IT_number 2
_symmetry_cell_setting triclinic
_symmetry_space_group_name_Hall '-P 1'
_symmetry_space_group_name_H-M 'P -1'
_atom_sites_solution_hydrogens geom
_atom_sites_solution_primary direct
_atom_sites_solution_secondary difmap
_cell_angle_alpha 75.850(5)
_cell_angle_beta 88.835(6)
_cell_angle_gamma 75.852(5)
_cell_formula_units_Z 2
_cell_length_a 6.7043(19)
_cell_length_b 10.672(3)
_cell_length_c 16.100(5)
_cell_measurement_reflns_used 4964
_cell_measurement_temperature 296.0(10)
_cell_measurement_theta_max 24.12
_cell_measurement_theta_min 20.6
_cell_volume 1082.1(5)
_computing_cell_refinement 'SAINT (Bruker, 2001)'
_computing_data_collection 'SMART (Bruker, 2001)'
_computing_data_reduction SAINT
_computing_molecular_graphics 'KENX (Sakai, 2002)'
_computing_publication_material
;
SHELXL97 (Sheldrick, 1997), TEXSAN (Molecular Structure Corporation, 2001),
KENX (Sakai, 2002), and ORTEP (Johnson, 1976)
;
_computing_structure_refinement 'SHELXL97 (Sheldrick, 1997)'
_computing_structure_solution 'SHELXS97 (Sheldrick, 1997)'
_diffrn_ambient_temperature 296.0(10)
_diffrn_detector_area_resol_mean 8.366
_diffrn_measured_fraction_theta_full 0.992
_diffrn_measured_fraction_theta_max 0.992
_diffrn_measurement_device 'Bruker SMART APEX CCD-detector diffractometer'
_diffrn_measurement_method \w
_diffrn_radiation_monochromator graphite
_diffrn_radiation_source 'fine-focus sealed tube'
_diffrn_radiation_type MoK\a
_diffrn_radiation_wavelength 0.71073
_diffrn_reflns_av_R_equivalents 0.0534
_diffrn_reflns_av_sigmaI/netI 0.1161
_diffrn_reflns_limit_h_max 8
_diffrn_reflns_limit_h_min -8
_diffrn_reflns_limit_k_max 13
_diffrn_reflns_limit_k_min -13
_diffrn_reflns_limit_l_max 20
_diffrn_reflns_limit_l_min -20
_diffrn_reflns_number 10729
_diffrn_reflns_theta_full 27.59
_diffrn_reflns_theta_max 27.59
_diffrn_reflns_theta_min 2.03
_diffrn_standards_decay_% 'none, variation 0.09'
_diffrn_standards_interval_time 330
_diffrn_standards_number 46
_exptl_absorpt_coefficient_mu 13.055
_exptl_absorpt_correction_T_max 0.401
_exptl_absorpt_correction_T_min 0.317
_exptl_absorpt_correction_type multi-scan
_exptl_absorpt_process_details '(SADABS; Sheldrick, 1996)'
_exptl_crystal_colour colorless
_exptl_crystal_density_diffrn 2.377
_exptl_crystal_density_meas ?
_exptl_crystal_density_method 'not measured'
_exptl_crystal_description needle
_exptl_crystal_F_000 728
_exptl_crystal_size_max 0.42
_exptl_crystal_size_mid 0.08
_exptl_crystal_size_min 0.07
_refine_diff_density_max 2.511
_refine_diff_density_min -1.897
_refine_ls_extinction_expression not_defined
_refine_ls_extinction_method none
_refine_ls_goodness_of_fit_ref 0.855
_refine_ls_hydrogen_treatment constr
_refine_ls_matrix_type full
_refine_ls_number_parameters 245
_refine_ls_number_reflns 4964
_refine_ls_number_restraints 0
_refine_ls_restrained_S_all 0.855
_refine_ls_R_factor_all 0.0888
_refine_ls_R_factor_gt 0.0446
_refine_ls_shift/su_max 0.001
_refine_ls_shift/su_mean 0.000
_refine_ls_structure_factor_coef Fsqd
_refine_ls_weighting_details 'calc w=1/[\s^2^(Fo^2^)+(0.033P)^2^] where P=(Fo^2^+2Fc^2^)/3'
_refine_ls_weighting_scheme calc
_refine_ls_wR_factor_gt 0.0838
_refine_ls_wR_factor_ref 0.0924
_reflns_number_gt 3056
_reflns_number_total 4964
_reflns_threshold_expression I>2\s(I)
_cod_data_source_file ob6253.cif
_cod_data_source_block I
_cod_depositor_comments
;
The following automatic conversions were performed:
'_symmetry_cell_setting' value 'Triclinic' changed to 'triclinic'
according to '/home/saulius/struct/CIF-dictionaries/cif_core.dic'
dictionary named 'cif_core.dic' version 2.4.1 from 2010-06-29.

Automatic conversion script
Id: cif_fix_enum 1527 2010-12-29 10:47:43Z saulius 

The following automatic conversions were performed:

'_symmetry_cell_setting' value 'Triclinic' changed to 'triclinic'
according to /home/saulius/struct/CIF-dictionaries/cif_core.dic
dictionary named 'cif_core.dic' version 2.4.1 from 2010-06-29.

Automatic conversion script
Id: cif_fix_values 1715 2011-07-08 13:25:40Z adriana 

The following automatic conversions were performed:

'_exptl_crystal_density_meas' value 'not measured' was changed to '?'
- the value is perceived as not measured.

Automatic conversion script
Id: cif_fix_values 3008 2015-01-20 13:52:24Z robertas 
;
_cod_original_sg_symbol_H-M 'P-1   '
_cod_database_code 2202776
_cod_database_fobs_code 2202776

loop_
_symmetry_equiv_pos_as_xyz
'x, y, z'
'-x, -y, -z'

loop_
_atom_site_label
_atom_site_fract_x
_atom_site_fract_y
_atom_site_fract_z
_atom_site_U_iso_or_equiv
_atom_site_adp_type
_atom_site_calc_flag
_atom_site_refinement_flags
_atom_site_occupancy
_atom_site_disorder_assembly
_atom_site_disorder_group
_atom_site_type_symbol
Pt1 0.20565(6) 0.69485(4) 0.13721(3) 0.02558(13) Uani d . 1 . . Pt
Pt2 0.58037(6) 0.68741(4) 0.22731(3) 0.03042(14) Uani d . 1 . . Pt
S1 0.2717(4) 1.2083(3) 0.07774(19) 0.0313(7) Uani d . 1 . . S
O1 0.0980(10) 0.8275(7) 0.2097(5) 0.0312(19) Uani d . 1 . . O
O2 0.3820(11) 0.8067(8) 0.2896(5) 0.038(2) Uani d . 1 . . O
O3 0.2009(11) 0.5437(8) 0.2423(5) 0.0337(19) Uani d . 1 . . O
O4 0.5062(11) 0.5255(8) 0.3065(5) 0.042(2) Uani d . 1 . . O
O5 0.1845(16) 1.1053(9) 0.0622(8) 0.077(3) Uani d . 1 . . O
O6 0.3534(14) 1.2746(10) -0.0019(6) 0.067(3) Uani d . 1 . . O
O7 0.4366(14) 1.1482(10) 0.1439(6) 0.067(3) Uani d . 1 . . O
O8 0.1134(15) 1.3058(9) 0.1046(7) 0.080(4) Uani d . 1 . . O
O9 0.6920(13) 0.3274(8) 0.1283(6) 0.055(3) Uani d . 1 . . O
N1 0.2856(15) 0.5605(9) 0.0665(6) 0.044(3) Uani d . 1 . . N
H3 0.2201 0.5930 0.0154 0.066 Uiso calc R 1 . . H
H1 0.2511 0.4856 0.0930 0.066 Uiso calc R 1 . . H
H2 0.4209 0.5431 0.0599 0.066 Uiso calc R 1 . . H
N2 0.2047(12) 0.8428(9) 0.0331(6) 0.032(2) Uani d . 1 . . N
H5 0.3199 0.8228 0.0054 0.048 Uiso calc R 1 . . H
H6 0.1975 0.9181 0.0488 0.048 Uiso calc R 1 . . H
H4 0.0965 0.8532 -0.0013 0.048 Uiso calc R 1 . . H
N3 0.7799(13) 0.5610(9) 0.1690(6) 0.035(2) Uani d . 1 . . N
H8 0.9064 0.5444 0.1917 0.052 Uiso calc R 1 . . H
H9 0.7787 0.5987 0.1132 0.052 Uiso calc R 1 . . H
H7 0.7414 0.4850 0.1767 0.052 Uiso calc R 1 . . H
N4 0.6541(13) 0.8498(8) 0.1521(6) 0.035(2) Uani d . 1 . . N
H12 0.5484 0.9206 0.1477 0.052 Uiso calc R 1 . . H
H10 0.6828 0.8365 0.1003 0.052 Uiso calc R 1 . . H
H11 0.7636 0.8638 0.1753 0.052 Uiso calc R 1 . . H
C1 0.1889(15) 0.8480(10) 0.2701(7) 0.026(2) Uani d . 1 . . C
C2 0.0650(17) 0.9226(12) 0.3313(8) 0.038(3) Uani d . 1 . . C
C3 -0.053(3) 1.0580(17) 0.2769(12) 0.102(7) Uani d . 1 . . C
H14 0.0412 1.1000 0.2414 0.153 Uiso calc R 1 . . H
H15 -0.1170 1.1132 0.3137 0.153 Uiso calc R 1 . . H
H13 -0.1560 1.0458 0.2413 0.153 Uiso calc R 1 . . H
C4 0.200(3) 0.952(2) 0.3948(12) 0.118(8) Uani d . 1 . . C
H17 0.2752 0.8703 0.4319 0.178 Uiso calc R 1 . . H
H16 0.1147 1.0060 0.4283 0.178 Uiso calc R 1 . . H
H18 0.2941 0.9999 0.3643 0.178 Uiso calc R 1 . . H
C5 -0.090(3) 0.847(2) 0.3755(13) 0.114(8) Uani d . 1 . . C
H20 -0.1714 0.8297 0.3331 0.171 Uiso calc R 1 . . H
H19 -0.1790 0.8996 0.4085 0.171 Uiso calc R 1 . . H
H21 -0.0181 0.7639 0.4128 0.171 Uiso calc R 1 . . H
C6 0.3363(18) 0.4926(11) 0.3005(8) 0.036(3) Uani d . 1 . . C
C7 0.3013(17) 0.3779(11) 0.3736(7) 0.037(3) Uani d . 1 . . C
C8 0.091(2) 0.3526(17) 0.3636(11) 0.089(6) Uani d . 1 . . C
H22 0.0758 0.2779 0.4084 0.133 Uiso calc R 1 . . H
H24 0.0779 0.3338 0.3089 0.133 Uiso calc R 1 . . H
H23 -0.0142 0.4303 0.3671 0.133 Uiso calc R 1 . . H
C9 0.332(3) 0.4073(18) 0.4574(10) 0.095(6) Uani d . 1 . . C
H26 0.2380 0.4897 0.4602 0.142 Uiso calc R 1 . . H
H27 0.4711 0.4148 0.4631 0.142 Uiso calc R 1 . . H
H25 0.3084 0.3365 0.5031 0.142 Uiso calc R 1 . . H
C10 0.466(2) 0.2507(15) 0.3692(13) 0.100(7) Uani d . 1 . . C
H28 0.5992 0.2600 0.3832 0.150 Uiso calc R 1 . . H
H30 0.4642 0.2378 0.3123 0.150 Uiso calc R 1 . . H
H29 0.4367 0.1752 0.4093 0.150 Uiso calc R 1 . . H

loop_
_atom_site_aniso_label
_atom_site_aniso_U_11
_atom_site_aniso_U_22
_atom_site_aniso_U_33
_atom_site_aniso_U_12
_atom_site_aniso_U_13
_atom_site_aniso_U_23
Pt1 0.0163(2) 0.0287(3) 0.0340(3) -0.00773(19) 0.00293(19) -0.0100(2)
Pt2 0.0158(2) 0.0347(3) 0.0425(3) -0.0097(2) 0.0011(2) -0.0095(2)
S1 0.0236(14) 0.0299(16) 0.0415(18) -0.0072(12) 0.0011(13) -0.0100(14)
O1 0.012(4) 0.044(5) 0.046(5) -0.011(3) 0.000(3) -0.023(4)
O2 0.023(4) 0.052(5) 0.048(5) -0.009(4) 0.004(4) -0.026(4)
O3 0.017(4) 0.038(5) 0.042(5) -0.008(4) -0.003(4) -0.001(4)
O4 0.023(4) 0.046(5) 0.050(5) -0.016(4) -0.009(4) 0.010(4)
O5 0.076(7) 0.032(6) 0.127(10) -0.012(5) -0.037(7) -0.026(6)
O6 0.058(6) 0.076(7) 0.057(6) -0.012(6) 0.021(5) -0.004(6)
O7 0.052(6) 0.070(7) 0.076(7) -0.019(5) -0.040(5) -0.003(6)
O8 0.067(7) 0.049(6) 0.122(10) -0.004(5) 0.055(7) -0.034(6)
O9 0.044(5) 0.041(5) 0.078(7) -0.009(4) -0.014(5) -0.011(5)
N1 0.048(7) 0.038(6) 0.052(7) -0.023(5) 0.012(5) -0.012(5)
N2 0.009(4) 0.031(5) 0.053(6) -0.004(4) 0.003(4) -0.009(5)
N3 0.019(5) 0.042(6) 0.051(7) -0.012(4) 0.005(5) -0.022(5)
N4 0.018(5) 0.029(6) 0.059(7) -0.008(4) -0.001(5) -0.013(5)
C1 0.018(5) 0.022(6) 0.038(7) -0.004(5) 0.011(5) -0.008(5)
C2 0.029(6) 0.038(7) 0.047(8) 0.000(6) 0.008(6) -0.018(6)
C3 0.105(15) 0.085(14) 0.103(15) 0.025(12) 0.024(12) -0.051(12)
C4 0.079(13) 0.18(2) 0.131(18) -0.010(14) -0.014(13) -0.115(17)
C5 0.132(18) 0.145(19) 0.111(16) -0.082(16) 0.072(14) -0.074(15)
C6 0.035(7) 0.030(7) 0.048(8) -0.012(6) 0.010(6) -0.014(6)
C7 0.034(7) 0.040(8) 0.034(7) -0.013(6) 0.008(6) 0.000(6)
C8 0.045(9) 0.118(15) 0.087(12) -0.050(10) -0.005(9) 0.033(11)
C9 0.156(19) 0.087(13) 0.063(11) -0.080(13) 0.021(12) -0.008(10)
C10 0.062(11) 0.057(11) 0.156(19) -0.009(9) 0.028(12) 0.013(12)

loop_
_atom_type_symbol
_atom_type_description
_atom_type_scat_dispersion_real
_atom_type_scat_dispersion_imag
_atom_type_scat_source
C C 0.0033 0.0016 'International Tables Vol C Tables 4.2.6.8 and 6.1.1.4'
H H 0.0000 0.0000 'International Tables Vol C Tables 4.2.6.8 and 6.1.1.4'
N N 0.0061 0.0033 'International Tables Vol C Tables 4.2.6.8 and 6.1.1.4'
O O 0.0106 0.0060 'International Tables Vol C Tables 4.2.6.8 and 6.1.1.4'
S S 0.1246 0.1234 'International Tables Vol C Tables 4.2.6.8 and 6.1.1.4'
Pt Pt -1.7033 8.3905 'International Tables Vol C Tables 4.2.6.8 and 6.1.1.4'

loop_
_geom_angle_atom_site_label_1
_geom_angle_atom_site_label_2
_geom_angle_atom_site_label_3
_geom_angle_site_symmetry_3
_geom_angle
_geom_angle_publ_flag
N2 Pt1 N1 . 90.3(4) yes
N2 Pt1 O3 . 178.8(3) yes
N1 Pt1 O3 . 89.3(4) yes
N2 Pt1 O1 . 91.4(3) yes
N1 Pt1 O1 . 174.6(3) yes
O3 Pt1 O1 . 88.8(3) yes
N2 Pt1 Pt2 . 100.9(2) ?
N1 Pt1 Pt2 . 106.0(3) ?
O3 Pt1 Pt2 . 80.3(2) ?
O1 Pt1 Pt2 . 78.61(19) ?
N2 Pt1 Pt2 2_665 77.8(3) ?
N1 Pt1 Pt2 2_665 13.2(3) ?
O3 Pt1 Pt2 2_665 101.7(2) ?
O1 Pt1 Pt2 2_665 165.7(2) ?
Pt2 Pt1 Pt2 2_665 112.477(18) ?
N4 Pt2 O2 . 89.8(3) yes
N4 Pt2 N3 . 92.5(4) yes
O2 Pt2 N3 . 177.6(3) yes
N4 Pt2 O4 . 178.3(4) yes
O2 Pt2 O4 . 89.0(3) yes
N3 Pt2 O4 . 88.8(4) yes
N4 Pt2 Pt1 . 99.8(3) ?
O2 Pt2 Pt1 . 82.8(2) ?
N3 Pt2 Pt1 . 97.6(2) ?
O4 Pt2 Pt1 . 81.3(2) ?
N4 Pt2 Pt1 1_545 137.2(3) ?
O2 Pt2 Pt1 1_545 119.7(2) ?
N3 Pt2 Pt1 1_545 58.8(2) ?
O4 Pt2 Pt1 1_545 44.5(2) ?
Pt1 Pt2 Pt1 1_545 58.715(12) ?
O8 S1 O5 . 109.1(6) ?
O8 S1 O7 . 110.8(7) ?
O5 S1 O7 . 108.8(6) ?
O8 S1 O6 . 108.3(6) ?
O5 S1 O6 . 109.7(7) ?
O7 S1 O6 . 110.2(6) ?
C1 O1 Pt1 . 128.3(7) ?
C1 O2 Pt2 . 122.9(7) ?
C6 O3 Pt1 . 126.8(7) ?
C6 O4 Pt2 . 124.3(7) ?
S1 O7 O9 1_565 107.1(5) ?
O1 C1 O2 . 126.1(10) ?
O1 C1 C2 . 119.5(9) ?
O2 C1 C2 . 114.3(10) ?
C4 C2 C1 . 112.9(11) ?
C4 C2 C3 . 105.8(13) ?
C1 C2 C3 . 106.8(10) ?
C4 C2 C5 . 112.4(14) ?
C1 C2 C5 . 110.0(11) ?
C3 C2 C5 . 108.7(13) ?
O3 C6 O4 . 126.6(11) ?
O3 C6 C7 . 118.0(10) ?
O4 C6 C7 . 115.4(11) ?
C9 C7 C8 . 112.4(12) ?
C9 C7 C6 . 109.4(10) ?
C8 C7 C6 . 111.3(10) ?
C9 C7 C10 . 107.8(13) ?
C8 C7 C10 . 108.1(12) ?
C6 C7 C10 . 107.7(10) ?
Pt1 N1 H3 . 109.5 ?
Pt1 N1 H1 . 109.5 ?
H3 N1 H1 . 109.5 ?
Pt1 N1 H2 . 109.5 ?
H3 N1 H2 . 109.5 ?
H1 N1 H2 . 109.5 ?
Pt1 N2 H5 . 109.5 ?
Pt1 N2 H6 . 109.5 ?
H5 N2 H6 . 109.5 ?
Pt1 N2 H4 . 109.5 ?
H5 N2 H4 . 109.5 ?
H6 N2 H4 . 109.5 ?
Pt2 N3 H8 . 109.5 ?
Pt2 N3 H9 . 109.5 ?
H8 N3 H9 . 109.5 ?
Pt2 N3 H7 . 109.5 ?
H8 N3 H7 . 109.5 ?
H9 N3 H7 . 109.5 ?
Pt2 N4 H12 . 109.5 ?
Pt2 N4 H10 . 109.5 ?
H12 N4 H10 . 109.5 ?
Pt2 N4 H11 . 109.5 ?
H12 N4 H11 . 109.5 ?
H10 N4 H11 . 109.5 ?
C2 C3 H14 . 109.5 ?
C2 C3 H15 . 109.5 ?
H14 C3 H15 . 109.5 ?
C2 C3 H13 . 109.5 ?
H14 C3 H13 . 109.5 ?
H15 C3 H13 . 109.5 ?
C2 C4 H17 . 109.5 ?
C2 C4 H16 . 109.5 ?
H17 C4 H16 . 109.5 ?
C2 C4 H18 . 109.5 ?
H17 C4 H18 . 109.5 ?
H16 C4 H18 . 109.5 ?
C2 C5 H20 . 109.5 ?
C2 C5 H19 . 109.5 ?
H20 C5 H19 . 109.5 ?
C2 C5 H21 . 109.5 ?
H20 C5 H21 . 109.5 ?
H19 C5 H21 . 109.5 ?
C7 C8 H22 . 109.5 ?
C7 C8 H24 . 109.5 ?
H22 C8 H24 . 109.5 ?
C7 C8 H23 . 109.5 ?
H22 C8 H23 . 109.5 ?
H24 C8 H23 . 109.5 ?
C7 C9 H26 . 109.5 ?
C7 C9 H27 . 109.5 ?
H26 C9 H27 . 109.5 ?
C7 C9 H25 . 109.5 ?
H26 C9 H25 . 109.5 ?
H27 C9 H25 . 109.5 ?
C7 C10 H28 . 109.5 ?
C7 C10 H30 . 109.5 ?
H28 C10 H30 . 109.5 ?
C7 C10 H29 . 109.5 ?
H28 C10 H29 . 109.5 ?
H30 C10 H29 . 109.5 ?

loop_
_geom_bond_atom_site_label_1
_geom_bond_atom_site_label_2
_geom_bond_site_symmetry_2
_geom_bond_distance
_geom_bond_publ_flag
Pt1 N2 . 2.001(9) yes
Pt1 N1 . 2.009(9) yes
Pt1 O3 . 2.038(8) yes
Pt1 O1 . 2.040(7) yes
Pt1 Pt2 . 2.9011(9) yes
Pt1 Pt2 2_665 7.8514(18) yes
Pt2 N4 . 2.020(8) yes
Pt2 O2 . 2.034(7) yes
Pt2 N3 . 2.043(8) yes
Pt2 O4 . 2.043(7) yes
Pt2 Pt1 1_545 11.886(3) yes
S1 O8 . 1.434(9) ?
S1 O5 . 1.438(9) ?
S1 O7 . 1.462(9) ?
S1 O6 . 1.470(9) ?
O1 C1 . 1.249(12) ?
O2 C1 . 1.280(12) ?
O3 C6 . 1.243(14) ?
O4 C6 . 1.283(13) ?
O7 O9 1_565 2.828(12) ?
O9 O7 1_545 2.828(12) ?
C1 C2 . 1.523(15) ?
C2 C4 . 1.516(19) ?
C2 C3 . 1.53(2) ?
C2 C5 . 1.532(19) ?
C6 C7 . 1.537(15) ?
C7 C9 . 1.488(19) ?
C7 C8 . 1.518(16) ?
C7 C10 . 1.542(18) ?
N1 H3 . 0.8900 ?
N1 H1 . 0.8900 ?
N1 H2 . 0.8900 ?
N2 H5 . 0.8900 ?
N2 H6 . 0.8900 ?
N2 H4 . 0.8900 ?
N3 H8 . 0.8900 ?
N3 H9 . 0.8900 ?
N3 H7 . 0.8900 ?
N4 H12 . 0.8900 ?
N4 H10 . 0.8900 ?
N4 H11 . 0.8900 ?
C3 H14 . 0.9600 ?
C3 H15 . 0.9600 ?
C3 H13 . 0.9600 ?
C4 H17 . 0.9600 ?
C4 H16 . 0.9600 ?
C4 H18 . 0.9600 ?
C5 H20 . 0.9600 ?
C5 H19 . 0.9600 ?
C5 H21 . 0.9600 ?
C8 H22 . 0.9600 ?
C8 H24 . 0.9600 ?
C8 H23 . 0.9600 ?
C9 H26 . 0.9600 ?
C9 H27 . 0.9600 ?
C9 H25 . 0.9600 ?
C10 H28 . 0.9600 ?
C10 H30 . 0.9600 ?
C10 H29 . 0.9600 ?

loop_
_geom_hbond_atom_site_label_D
_geom_hbond_atom_site_label_H
_geom_hbond_atom_site_label_A
_geom_hbond_site_symmetry_A
_geom_hbond_distance_DH
_geom_hbond_distance_HA
_geom_hbond_distance_DA
_geom_hbond_angle_DHA
_geom_hbond_publ_flag
N2 H6 O5 . 0.89 2.04 2.923(12) 169.7 yes
N4 H12 O7 . 0.89 2.35 3.133(13) 147.5 yes
N3 H7 O9 . 0.89 2.11 2.920(12) 150.1 yes
N1 H3 O9 2_665 0.89 2.38 3.086(13) 136.9 yes
N1 H1 O8 1_545 0.89 2.29 3.128(13) 156.3 yes
N3 H8 O3 1_655 0.89 2.15 3.027(11) 169.4 yes
N4 H11 O1 1_655 0.89 2.24 3.071(11) 155.9 yes

loop_
_geom_torsion_atom_site_label_1
_geom_torsion_atom_site_label_2
_geom_torsion_atom_site_label_3
_geom_torsion_atom_site_label_4
_geom_torsion_site_symmetry_1
_geom_torsion_site_symmetry_4
_geom_torsion
_geom_torsion_publ_flag
N2 Pt1 Pt2 N4 . . 6.7(4) yes
N1 Pt1 Pt2 N4 . . 100.2(4) ?
O3 Pt1 Pt2 N4 . . -173.3(3) ?
O1 Pt1 Pt2 N4 . . -82.6(3) ?
Pt2 Pt1 Pt2 N4 2_665 . 88.0(3) ?
N2 Pt1 Pt2 O2 . . 95.3(3) ?
N1 Pt1 Pt2 O2 . . -171.3(4) ?
O3 Pt1 Pt2 O2 . . -84.8(3) ?
O1 Pt1 Pt2 O2 . . 6.0(3) yes
Pt2 Pt1 Pt2 O2 2_665 . 176.5(2) ?
N2 Pt1 Pt2 N3 . . -87.1(4) ?
N1 Pt1 Pt2 N3 . . 6.4(4) yes
O3 Pt1 Pt2 N3 . . 92.9(3) ?
O1 Pt1 Pt2 N3 . . -176.4(3) ?
Pt2 Pt1 Pt2 N3 2_665 . -5.9(3) ?
N2 Pt1 Pt2 O4 . . -174.7(4) ?
N1 Pt1 Pt2 O4 . . -81.2(4) ?
O3 Pt1 Pt2 O4 . . 5.3(3) yes
O1 Pt1 Pt2 O4 . . 96.0(3) ?
Pt2 Pt1 Pt2 O4 2_665 . -93.5(2) ?
N2 Pt1 Pt2 Pt1 . 1_545 -133.3(3) ?
N1 Pt1 Pt2 Pt1 . 1_545 -39.8(3) ?
O3 Pt1 Pt2 Pt1 . 1_545 46.7(2) ?
O1 Pt1 Pt2 Pt1 . 1_545 137.4(2) ?
Pt2 Pt1 Pt2 Pt1 2_665 1_545 -52.088(12) ?
N2 Pt1 O1 C1 . . -112.5(9) ?
N1 Pt1 O1 C1 . . 139(4) ?
O3 Pt1 O1 C1 . . 68.7(9) ?
Pt2 Pt1 O1 C1 . . -11.7(8) ?
Pt2 Pt1 O1 C1 2_665 . -153.7(7) ?
N4 Pt2 O2 C1 . . 96.1(9) ?
N3 Pt2 O2 C1 . . -104(7) ?
O4 Pt2 O2 C1 . . -85.1(8) ?
Pt1 Pt2 O2 C1 . . -3.8(8) ?
Pt1 Pt2 O2 C1 1_545 . -51.3(9) ?
N2 Pt1 O3 C6 . . 17E1(4) ?
N1 Pt1 O3 C6 . . 101.4(10) ?
O1 Pt1 O3 C6 . . -83.7(10) ?
Pt2 Pt1 O3 C6 . . -5.0(9) ?
Pt2 Pt1 O3 C6 2_665 . 106.1(9) ?
N4 Pt2 O4 C6 . . 118(10) ?
O2 Pt2 O4 C6 . . 74.7(10) ?
N3 Pt2 O4 C6 . . -106.1(10) ?
Pt1 Pt2 O4 C6 . . -8.2(9) ?
Pt1 Pt2 O4 C6 1_545 . -61.8(9) ?
O8 S1 O7 O9 . 1_565 -80.7(6) ?
O5 S1 O7 O9 . 1_565 159.3(6) ?
O6 S1 O7 O9 . 1_565 39.1(7) ?
Pt1 O1 C1 O2 . . 13.4(16) ?
Pt1 O1 C1 C2 . . -163.3(7) ?
Pt2 O2 C1 O1 . . -3.5(15) ?
Pt2 O2 C1 C2 . . 173.3(7) ?
O1 C1 C2 C4 . . -173.7(13) ?
O2 C1 C2 C4 . . 9.3(16) ?
O1 C1 C2 C3 . . -57.8(14) ?
O2 C1 C2 C3 . . 125.2(12) ?
O1 C1 C2 C5 . . 60.0(16) ?
O2 C1 C2 C5 . . -117.0(14) ?
Pt1 O3 C6 O4 . . 0.5(18) ?
Pt1 O3 C6 C7 . . -179.4(7) ?
Pt2 O4 C6 O3 . . 7.7(18) ?
Pt2 O4 C6 C7 . . -172.5(7) ?
O3 C6 C7 C9 . . -128.5(13) ?
O4 C6 C7 C9 . . 51.6(15) ?
O3 C6 C7 C8 . . -3.7(17) ?
O4 C6 C7 C8 . . 176.4(12) ?
O3 C6 C7 C10 . . 114.6(13) ?
O4 C6 C7 C10 . . -65.3(15) ?
